data_7227820
loop_
_publ_author_name
'Mol\<canov, Kre\<simir'
'Koji\'c-Prodi\'c, Biserka'

_publ_section_title
;
 Spin pairing, electrostatic and dipolar interactions influence stacking
 of radical anions in alkali salts of
 4,5-dichloro-3,6-dioxocyclohexa-1,4-diene-1,2-dicarbonitrile (DDQ)
;
_journal_issue 13
_journal_name_full CrystEngComm
_journal_page_first 1801
_journal_paper_doi 10.1039/C7CE00261K
_journal_volume 19
_journal_year 2017
_chemical_formula_moiety 'C8 H6 Cl2 Li N2 O5'
_chemical_formula_sum 'C8 H6 Cl2 Li N2 O5'
_chemical_formula_weight 287.99
_space_group_IT_number 2
_symmetry_cell_setting triclinic
_symmetry_space_group_name_Hall '-P 1'
_symmetry_space_group_name_H-M 'P -1'
_audit_creation_date 2013-09-03T11:02:47-00:00
_audit_creation_method 'WinGX routine CIF_UPDATE'
_audit_update_record
;
2017-02-03 deposited with the CCDC.
2017-03-08 downloaded from the CCDC.
;
_cell_angle_alpha 94.304(7)
_cell_angle_beta 106.276(8)
_cell_angle_gamma 109.851(9)
_cell_formula_units_Z 2
_cell_length_a 7.8772(8)
_cell_length_b 7.9735(8)
_cell_length_c 10.4011(8)
_cell_measurement_reflns_used 2769
_cell_measurement_temperature 120(2)
_cell_measurement_theta_max 75.504
_cell_measurement_theta_min 4.5057
_cell_volume 579.26(11)
_computing_cell_refinement
;
        CrysAlisPro, Agilent Technologies,
        Version 1.171.35.21 (release 20-01-2012 CrysAlis171 .NET)
        (compiled Jan 23 2012,18:06:46)
;
_computing_data_collection
;
        CrysAlisPro, Agilent Technologies,
        Version 1.171.35.21 (release 20-01-2012 CrysAlis171 .NET)
        (compiled Jan 23 2012,18:06:46)
;
_computing_data_reduction
;
        CrysAlisPro, Agilent Technologies,
        Version 1.171.35.21 (release 20-01-2012 CrysAlis171 .NET)
        (compiled Jan 23 2012,18:06:46)
;
_computing_molecular_graphics 'Ortep-3 for Windows (Farrugia, 1997)'
_computing_publication_material 'WinGX publication routines (Farrugia, 1999)'
_computing_structure_refinement 'SHELXL-97 (Sheldrick, 1997)'
_computing_structure_solution 'SHELXS-97 (Sheldrick, 1997)'
_diffrn_ambient_temperature 120(2)
_diffrn_measured_fraction_theta_full 0.981
_diffrn_measured_fraction_theta_max 0.981
_diffrn_measurement_device_type 'Xcalibur, Ruby, Nova'
_diffrn_measurement_method 'CCD, \w scans'
_diffrn_radiation_probe x-ray
_diffrn_radiation_type CuK\a
_diffrn_radiation_wavelength 1.54184
_diffrn_reflns_av_R_equivalents 0.0266
_diffrn_reflns_limit_h_max 9
_diffrn_reflns_limit_h_min -8
_diffrn_reflns_limit_k_max 8
_diffrn_reflns_limit_k_min -9
_diffrn_reflns_limit_l_max 12
_diffrn_reflns_limit_l_min -12
_diffrn_reflns_number 4351
_diffrn_reflns_theta_full 75.69
_diffrn_reflns_theta_max 75.69
_diffrn_reflns_theta_min 4.51
_exptl_absorpt_coefficient_mu 5.205
_exptl_absorpt_correction_T_max 1
_exptl_absorpt_correction_T_min 0.74923
_exptl_absorpt_correction_type multi-scan
_exptl_crystal_colour 'dark red'
_exptl_crystal_density_diffrn 1.651
_exptl_crystal_density_method 'not measured'
_exptl_crystal_description prism
_exptl_crystal_F_000 290
_exptl_crystal_size_max 0.2
_exptl_crystal_size_mid 0.18
_exptl_crystal_size_min 0.08
_refine_diff_density_max 0.298
_refine_diff_density_min -0.328
_refine_ls_extinction_method none
_refine_ls_goodness_of_fit_ref 1.079
_refine_ls_hydrogen_treatment refall
_refine_ls_matrix_type full
_refine_ls_number_parameters 187
_refine_ls_number_reflns 2360
_refine_ls_number_restraints 9
_refine_ls_restrained_S_all 1.081
_refine_ls_R_factor_gt 0.0321
_refine_ls_shift/su_max 0.001
_refine_ls_structure_factor_coef Fsqd
_refine_ls_weighting_details 'calc w=1/[\s^2^(Fo^2^)+(0.0485P)^2^+0.1497P] where P=(Fo^2^+2Fc^2^)/3'
_refine_ls_weighting_scheme calc
_refine_ls_wR_factor_ref 0.0912
_reflns_number_gt 2118
_reflns_number_total 2360
_reflns_threshold_expression >2sigma(I)
_cod_data_source_file c7ce00261k2.cif
_cod_data_source_block liddq-120k
_cod_depositor_comments 'Adding full bibliography for 7227819--7227824.cif.'
_cod_original_cell_volume 579.26(9)
_cod_database_code 7227820

loop_
_symmetry_equiv_pos_as_xyz
'x, y, z'
'-x, -y, -z'

loop_
_atom_site_label
_atom_site_type_symbol
_atom_site_fract_x
_atom_site_fract_y
_atom_site_fract_z
_atom_site_U_iso_or_equiv
_atom_site_adp_type
_atom_site_occupancy
_atom_site_calc_flag
_atom_site_refinement_flags
Li1 Li 0.6546(5) 0.8216(4) 0.5130(3) 0.0262(6) Uani 1 d .
Cl1 Cl 0.44450(6) 0.65000(6) 0.81833(4) 0.02610(14) Uani 1 d .
Cl2 Cl 0.53708(6) 0.79222(6) 1.12841(4) 0.02428(13) Uani 1 d .
O1 O 0.87172(18) 1.13443(17) 1.23668(12) 0.0219(3) Uani 1 d .
O2 O 0.71199(18) 0.88388(18) 0.70163(12) 0.0243(3) Uani 1 d .
N1 N 1.1878(2) 1.4966(2) 1.15944(16) 0.0241(3) Uani 1 d .
N2 N 1.0647(2) 1.2924(2) 0.73651(16) 0.0261(3) Uani 1 d .
C1 C 0.8347(2) 1.0779(2) 1.11352(17) 0.0194(3) Uani 1 d .
C2 C 0.9408(2) 1.1797(2) 1.03195(17) 0.0183(3) Uani 1 d .
C3 C 0.8998(2) 1.1151(2) 0.89459(17) 0.0194(3) Uani 1 d .
C4 C 0.7483(2) 0.9425(2) 0.82363(18) 0.0204(3) Uani 1 d .
C5 C 0.6352(2) 0.8449(2) 0.90440(18) 0.0209(3) Uani 1 d .
C6 C 0.6761(2) 0.9074(2) 1.03888(18) 0.0203(3) Uani 1 d .
C7 C 1.0803(2) 1.3563(2) 1.10053(17) 0.0198(3) Uani 1 d .
C8 C 0.9959(2) 1.2181(2) 0.81030(17) 0.0199(3) Uani 1 d .
O3 O 0.38223(19) 0.66743(18) 0.44445(13) 0.0262(3) Uani 1 d D
H3A H 0.335(4) 0.563(3) 0.477(3) 0.052(8) Uiso 1 d D
H3B H 0.323(4) 0.639(4) 0.3519(18) 0.055(8) Uiso 1 d D
O4 O 0.6999(2) 1.0379(2) 0.43964(15) 0.0318(3) Uani 1 d D
H4A H 0.730(5) 1.051(4) 0.363(2) 0.061(9) Uiso 1 d D
H4B H 0.673(5) 1.137(4) 0.469(3) 0.075(11) Uiso 1 d D
O5 O 0.82057(19) 0.68387(18) 0.50770(14) 0.0255(3) Uani 1 d D
H5A H 0.925(3) 0.732(4) 0.586(2) 0.054(8) Uiso 1 d D
H5B H 0.870(4) 0.689(4) 0.437(2) 0.063(9) Uiso 1 d D

loop_
_atom_site_aniso_label
_atom_site_aniso_U_11
_atom_site_aniso_U_22
_atom_site_aniso_U_33
_atom_site_aniso_U_23
_atom_site_aniso_U_13
_atom_site_aniso_U_12
Li1 0.0287(16) 0.0273(17) 0.0204(15) 0.0011(12) 0.0080(12) 0.0087(13)
Cl1 0.0225(2) 0.0218(2) 0.0271(2) 0.00019(16) 0.00447(16) 0.00392(16)
Cl2 0.0241(2) 0.0242(2) 0.0262(2) 0.00747(16) 0.01218(16) 0.00729(16)
O1 0.0257(6) 0.0225(6) 0.0173(6) 0.0028(5) 0.0081(5) 0.0084(5)
O2 0.0274(6) 0.0259(7) 0.0165(6) 0.0011(5) 0.0047(5) 0.0090(5)
N1 0.0260(8) 0.0219(8) 0.0222(7) 0.0019(6) 0.0084(6) 0.0061(6)
N2 0.0291(8) 0.0284(8) 0.0223(8) 0.0066(6) 0.0106(6) 0.0105(7)
C1 0.0204(8) 0.0222(9) 0.0187(8) 0.0049(6) 0.0069(6) 0.0111(7)
C2 0.0185(8) 0.0172(8) 0.0188(8) 0.0032(6) 0.0056(6) 0.0067(6)
C3 0.0196(8) 0.0216(8) 0.0192(8) 0.0054(6) 0.0068(6) 0.0099(7)
C4 0.0218(8) 0.0221(9) 0.0186(8) 0.0031(6) 0.0054(6) 0.0110(7)
C5 0.0195(8) 0.0184(8) 0.0234(9) 0.0032(7) 0.0049(6) 0.0074(6)
C6 0.0206(8) 0.0196(8) 0.0232(8) 0.0061(7) 0.0091(7) 0.0085(6)
C7 0.0227(8) 0.0237(9) 0.0172(8) 0.0061(7) 0.0089(6) 0.0114(7)
C8 0.0218(8) 0.0198(8) 0.0176(8) 0.0011(6) 0.0046(6) 0.0091(6)
O3 0.0286(7) 0.0262(7) 0.0184(6) 0.0024(5) 0.0049(5) 0.0063(5)
O4 0.0460(8) 0.0317(8) 0.0254(7) 0.0090(6) 0.0192(6) 0.0169(6)
O5 0.0263(7) 0.0272(7) 0.0213(6) 0.0022(5) 0.0093(5) 0.0074(5)

loop_
_atom_type_symbol
_atom_type_description
_atom_type_scat_dispersion_real
_atom_type_scat_dispersion_imag
_atom_type_scat_source
C C 0.0181 0.0091 'International Tables Vol C Tables 4.2.6.8 and 6.1.1.4'
Cl Cl 0.3639 0.7018 'International Tables Vol C Tables 4.2.6.8 and 6.1.1.4'
Li Li 0.0008 0.0003 'International Tables Vol C Tables 4.2.6.8 and 6.1.1.4'
N N 0.0311 0.018 'International Tables Vol C Tables 4.2.6.8 and 6.1.1.4'
O O 0.0492 0.0322 'International Tables Vol C Tables 4.2.6.8 and 6.1.1.4'
H H 0 0 'International Tables Vol C Tables 4.2.6.8 and 6.1.1.4'

loop_
_geom_angle_atom_site_label_1
_geom_angle_atom_site_label_2
_geom_angle_atom_site_label_3
_geom_angle
O2 Li1 O4 108.49(17)
O2 Li1 O3 105.00(17)
O4 Li1 O3 110.43(17)
O2 Li1 O5 100.29(15)
O4 Li1 O5 118.37(18)
O3 Li1 O5 112.81(17)
C4 O2 Li1 173.13(16)
O1 C1 C2 122.29(16)
O1 C1 C6 122.37(16)
C2 C1 C6 115.29(15)
C3 C2 C7 122.45(16)
C3 C2 C1 122.03(16)
C7 C2 C1 115.37(15)
C2 C3 C8 122.86(16)
C2 C3 C4 122.05(16)
C8 C3 C4 114.98(15)
O2 C4 C3 122.33(17)
O2 C4 C5 121.91(17)
C3 C4 C5 115.72(15)
C6 C5 C4 122.16(16)
C6 C5 Cl1 121.69(14)
C4 C5 Cl1 116.13(13)
C5 C6 C1 122.61(16)
C5 C6 Cl2 120.67(14)
C1 C6 Cl2 116.68(13)
N1 C7 C2 177.00(19)
N2 C8 C3 175.87(19)
Li1 O3 H3A 121.2(18)
Li1 O3 H3B 117.7(19)
H3A O3 H3B 106(2)
Li1 O4 H4A 124.4(19)
Li1 O4 H4B 125(2)
H4A O4 H4B 110(2)
Li1 O5 H5A 107.1(18)
Li1 O5 H5B 117.8(19)
H5A O5 H5B 105(2)

loop_
_geom_bond_atom_site_label_1
_geom_bond_atom_site_label_2
_geom_bond_distance
Li1 O2 1.872(3)
Li1 O4 1.901(4)
Li1 O3 1.961(4)
Li1 O5 1.981(3)
Cl1 C5 1.7105(18)
Cl2 C6 1.7110(18)
O1 C1 1.242(2)
O2 C4 1.236(2)
N1 C7 1.143(2)
N2 C8 1.148(2)
C1 C2 1.455(2)
C1 C6 1.468(2)
C2 C3 1.389(2)
C2 C7 1.435(2)
C3 C8 1.441(2)
C3 C4 1.449(3)
C4 C5 1.467(2)
C5 C6 1.357(3)
O3 H3A 0.924(17)
O3 H3B 0.917(17)
O4 H4A 0.895(17)
O4 H4B 0.931(17)
O5 H5A 0.919(17)
O5 H5B 0.919(17)

loop_
_geom_torsion_atom_site_label_1
_geom_torsion_atom_site_label_2
_geom_torsion_atom_site_label_3
_geom_torsion_atom_site_label_4
_geom_torsion
O4 Li1 O2 C4 18.2(15)
O3 Li1 O2 C4 -99.9(14)
O5 Li1 O2 C4 142.9(14)
O1 C1 C2 C3 179.45(15)
C6 C1 C2 C3 -2.9(2)
O1 C1 C2 C7 -5.0(2)
C6 C1 C2 C7 172.70(14)
C7 C2 C3 C8 1.2(2)
C1 C2 C3 C8 176.45(14)
C7 C2 C3 C4 -175.06(15)
C1 C2 C3 C4 0.2(2)
Li1 O2 C4 C3 -53.8(15)
Li1 O2 C4 C5 123.7(14)
C2 C3 C4 O2 -179.54(15)
C8 C3 C4 O2 4.0(2)
C2 C3 C4 C5 2.9(2)
C8 C3 C4 C5 -173.62(14)
O2 C4 C5 C6 179.07(15)
C3 C4 C5 C6 -3.3(2)
O2 C4 C5 Cl1 -2.5(2)
C3 C4 C5 Cl1 175.06(11)
C4 C5 C6 C1 0.7(2)
Cl1 C5 C6 C1 -177.64(12)
C4 C5 C6 Cl2 178.40(12)
Cl1 C5 C6 Cl2 0.1(2)
O1 C1 C6 C5 -179.89(15)
C2 C1 C6 C5 2.5(2)
O1 C1 C6 Cl2 2.3(2)
C2 C1 C6 Cl2 -175.36(11)
C3 C2 C7 N1 160(3)
C1 C2 C7 N1 -16(3)
C2 C3 C8 N2 -172(2)
C4 C3 C8 N2 5(3)
